data_4024551
loop_
_publ_author_name
'Nicoleta To\,sa'
'Attila Bende'
'Richard Attila Varga'
'Anamaria Terec'
'Ioan Bratu'
'Ion Grosu'

_publ_contact_author_address
;
Organic Chemistry Department
Faculty of Chemistry and Chemical Engineering
Babes-Bolyai University Cluj-Napoca
11 Arany Janos Str.
400028 - Cluj-Napoca
Phone: 40-264-593833
Fax: 40-264-590818
;
_publ_contact_author_email igrosu@chem.ubbcluj.ro
_publ_contact_author_name 'Ion Grosu'
_publ_section_title
;
H-Bond-Driven Supramolecular Architectures of the Syn and Anti Isomers of the
Dioxime of Bicyclo[3.3.1]nonane-3,7-dione
;
_journal_name_full 'Journal of Organic Chemistry'
_journal_page_first 3944
_journal_page_last 3947
_journal_paper_doi 10.1021/jo900484v
_journal_volume 74
_journal_year 2009
_chemical_formula_sum 'C9 H14 N2 O2'
_chemical_formula_weight 182.22
_chemical_name_systematic
; 
 ? 
;
_space_group_IT_number 14
_symmetry_cell_setting monoclinic
_symmetry_space_group_name_Hall '-P 2ybc'
_symmetry_space_group_name_H-M 'P 1 21/c 1'
_atom_sites_solution_hydrogens geom
_atom_sites_solution_primary direct
_atom_sites_solution_secondary difmap
_audit_creation_method SHELXL-97
_cell_angle_alpha 90.00
_cell_angle_beta 107.626(2)
_cell_angle_gamma 90.00
_cell_formula_units_Z 12
_cell_length_a 12.7815(15)
_cell_length_b 11.2772(13)
_cell_length_c 20.068(2)
_cell_measurement_reflns_used 3133
_cell_measurement_temperature 297(2)
_cell_measurement_theta_max 22.99
_cell_measurement_theta_min 2.46
_cell_volume 2756.8(6)
_computing_cell_refinement 'Bruker SMART'
_computing_data_collection 'Bruker SMART'
_computing_data_reduction 'Bruker SAINT'
_computing_molecular_graphics 'Bruker SHELXTL'
_computing_publication_material 'Bruker SHELXTL'
_computing_structure_refinement 'Bruker SHELXTL'
_computing_structure_solution 'Bruker SHELXTL'
_diffrn_ambient_temperature 297(2)
_diffrn_measured_fraction_theta_full 1.000
_diffrn_measured_fraction_theta_max 1.000
_diffrn_measurement_device_type 'CCD area detector'
_diffrn_measurement_method 'phi and omega scans'
_diffrn_radiation_monochromator graphite
_diffrn_radiation_source 'fine-focus sealed tube'
_diffrn_radiation_type MoK\a
_diffrn_radiation_wavelength 0.71073
_diffrn_reflns_av_R_equivalents 0.0534
_diffrn_reflns_av_sigmaI/netI 0.0453
_diffrn_reflns_limit_h_max 15
_diffrn_reflns_limit_h_min -15
_diffrn_reflns_limit_k_max 13
_diffrn_reflns_limit_k_min -13
_diffrn_reflns_limit_l_max 23
_diffrn_reflns_limit_l_min -23
_diffrn_reflns_number 25920
_diffrn_reflns_theta_full 25.00
_diffrn_reflns_theta_max 25.00
_diffrn_reflns_theta_min 1.67
_exptl_absorpt_coefficient_mu 0.094
_exptl_absorpt_correction_T_max 0.9814
_exptl_absorpt_correction_T_min 0.9759
_exptl_absorpt_correction_type multi-scan
_exptl_absorpt_process_details 'Bruker, 2001.'
_exptl_crystal_colour colourless
_exptl_crystal_density_diffrn 1.317
_exptl_crystal_density_method 'not measured'
_exptl_crystal_description block
_exptl_crystal_F_000 1176
_exptl_crystal_size_max 0.26
_exptl_crystal_size_mid 0.21
_exptl_crystal_size_min 0.20
_refine_diff_density_max 0.991
_refine_diff_density_min -0.370
_refine_diff_density_rms 0.140
_refine_ls_extinction_method none
_refine_ls_goodness_of_fit_ref 1.172
_refine_ls_hydrogen_treatment mixed
_refine_ls_matrix_type full
_refine_ls_number_parameters 377
_refine_ls_number_reflns 4859
_refine_ls_number_restraints 0
_refine_ls_restrained_S_all 1.172
_refine_ls_R_factor_all 0.1558
_refine_ls_R_factor_gt 0.1394
_refine_ls_shift/su_max 5.845
_refine_ls_shift/su_mean 0.079
_refine_ls_structure_factor_coef Fsqd
_refine_ls_weighting_details 'calc w=1/[\s^2^(Fo^2^)+(0.1852P)^2^+6.9033P] where P=(Fo^2^+2Fc^2^)/3'
_refine_ls_weighting_scheme calc
_refine_ls_wR_factor_gt 0.3519
_refine_ls_wR_factor_ref 0.3651
_reflns_number_gt 4031
_reflns_number_total 4859
_reflns_threshold_expression >2sigma(I)
_cod_data_source_file jo900484v_si_003.cif
_cod_data_source_block 369rich
_cod_depositor_comments
;
The following automatic conversions were performed:
'_symmetry_cell_setting' value 'Monoclinic' changed to 'monoclinic'
according to '/home/saulius/struct/CIF-dictionaries/cif_core.dic'
dictionary named 'cif_core.dic' version 2.4.1 from 2010-06-29.

Automatic conversion script
Id: cif_fix_enum 1527 2010-12-29 10:47:43Z saulius 
;
_cod_original_sg_symbol_H-M 'P2(1)/c  '
_cod_database_code 4024551

loop_
_symmetry_equiv_pos_as_xyz
'x, y, z'
'-x, y+1/2, -z+1/2'
'-x, -y, -z'
'x, -y-1/2, z-1/2'

loop_
_atom_site_label
_atom_site_type_symbol
_atom_site_fract_x
_atom_site_fract_y
_atom_site_fract_z
_atom_site_U_iso_or_equiv
_atom_site_adp_type
_atom_site_occupancy
_atom_site_symmetry_multiplicity
_atom_site_calc_flag
_atom_site_refinement_flags
_atom_site_disorder_assembly
_atom_site_disorder_group
C1 C 0.9305(4) 0.5153(5) 1.1472(3) 0.0308(12) Uani 1 1 d . . .
C2 C 0.9441(5) 0.5923(5) 1.2101(3) 0.0426(14) Uani 1 1 d . . .
H2C H 0.9354 0.6747 1.1957 0.051 Uiso 1 1 calc R . .
H2D H 1.0178 0.5824 1.2419 0.051 Uiso 1 1 calc R . .
C3 C 0.8607(5) 0.5619(5) 1.2483(3) 0.0354(13) Uani 1 1 d . . .
H3A H 0.8796 0.6060 1.2925 0.042 Uiso 1 1 calc R . .
C4 C 0.7437(5) 0.5938(5) 1.2055(3) 0.0426(14) Uani 1 1 d . . .
H4A H 0.6957 0.5858 1.2346 0.051 Uiso 1 1 calc R . .
H4B H 0.7415 0.6759 1.1907 0.051 Uiso 1 1 calc R . .
C5 C 0.7021(4) 0.5154(4) 1.1420(2) 0.0281(11) Uani 1 1 d . . .
C6 C 0.7215(4) 0.3854(4) 1.1529(2) 0.0284(11) Uani 1 1 d . . .
H6A H 0.7074 0.3466 1.1079 0.034 Uiso 1 1 calc R . .
H6B H 0.6707 0.3534 1.1757 0.034 Uiso 1 1 calc R . .
C7 C 0.8395(4) 0.3590(4) 1.1977(2) 0.0209(10) Uani 1 1 d . . .
H7 H 0.8445 0.2745 1.2098 0.025 Uiso 1 1 calc R . .
C8 C 0.9211(4) 0.3850(4) 1.1579(3) 0.0291(11) Uani 1 1 d . . .
H8A H 0.9925 0.3536 1.1839 0.035 Uiso 1 1 calc R . .
H8B H 0.8975 0.3455 1.1129 0.035 Uiso 1 1 calc R . .
C9 C 0.8670(5) 0.4298(5) 1.2646(2) 0.0343(12) Uani 1 1 d . . .
H9A H 0.9405 0.4098 1.2937 0.041 Uiso 1 1 calc R . .
H9B H 0.8160 0.4102 1.2901 0.041 Uiso 1 1 calc R . .
C10 C 0.8696(4) 0.9545(5) 1.0077(3) 0.0307(12) Uani 1 1 d . . .
C11 C 0.8816(5) 1.0317(5) 1.0705(3) 0.0358(13) Uani 1 1 d . . .
H11A H 0.9435 1.0847 1.0763 0.043 Uiso 1 1 calc R . .
H11B H 0.8964 0.9825 1.1119 0.043 Uiso 1 1 calc R . .
C12 C 0.7783(4) 1.1047(4) 1.0632(2) 0.0313(12) Uani 1 1 d . . .
H12 H 0.7951 1.1621 1.1016 0.038 Uiso 1 1 calc R . .
C13 C 0.6818(5) 1.0302(5) 1.0679(3) 0.0350(12) Uani 1 1 d . . .
H13A H 0.7051 0.9797 1.1089 0.042 Uiso 1 1 calc R . .
H13B H 0.6241 1.0819 1.0731 0.042 Uiso 1 1 calc R . .
C14 C 0.6375(4) 0.9542(4) 1.0036(3) 0.0276(11) Uani 1 1 d . . .
C15 C 0.6224(4) 1.0117(5) 0.9340(3) 0.0370(13) Uani 1 1 d . . .
H15A H 0.5573 1.0613 0.9224 0.044 Uiso 1 1 calc R . .
H15B H 0.6113 0.9509 0.8983 0.044 Uiso 1 1 calc R . .
C16 C 0.7220(4) 1.0874(4) 0.9342(2) 0.0316(12) Uani 1 1 d . . .
H16 H 0.7032 1.1330 0.8906 0.038 Uiso 1 1 calc R . .
C17 C 0.8229(5) 1.0118(5) 0.9380(3) 0.0352(12) Uani 1 1 d . . .
H17A H 0.8029 0.9509 0.9022 0.042 Uiso 1 1 calc R . .
H17B H 0.8786 1.0615 0.9283 0.042 Uiso 1 1 calc R . .
C18 C 0.7480(5) 1.1742(5) 0.9949(3) 0.0401(14) Uani 1 1 d . . .
H18A H 0.6847 1.2240 0.9914 0.048 Uiso 1 1 calc R . .
H18B H 0.8087 1.2249 0.9935 0.048 Uiso 1 1 calc R . .
C19 C 0.5634(4) 0.5358(5) 0.8422(3) 0.0309(12) Uani 1 1 d . . .
C20 C 0.5458(5) 0.5897(5) 0.7718(3) 0.0413(14) Uani 1 1 d . . .
H20A H 0.5495 0.6754 0.7762 0.050 Uiso 1 1 calc R . .
H20B H 0.4732 0.5690 0.7418 0.050 Uiso 1 1 calc R . .
C21 C 0.6313(5) 0.5476(4) 0.7381(2) 0.0325(12) Uani 1 1 d . . .
H21 H 0.6104 0.5764 0.6898 0.039 Uiso 1 1 calc R . .
C22 C 0.7463(5) 0.5938(5) 0.7767(3) 0.0430(14) Uani 1 1 d . . .
H22A H 0.7948 0.5772 0.7488 0.052 Uiso 1 1 calc R . .
H22B H 0.7431 0.6792 0.7817 0.052 Uiso 1 1 calc R . .
C23 C 0.7929(4) 0.5398(5) 0.8470(3) 0.0314(12) Uani 1 1 d . . .
C24 C 0.7807(4) 0.4054(5) 0.8513(3) 0.0341(12) Uani 1 1 d . . .
H24A H 0.8332 0.3665 0.8323 0.041 Uiso 1 1 calc R . .
H24B H 0.7970 0.3821 0.8999 0.041 Uiso 1 1 calc R . .
C25 C 0.6654(4) 0.3651(4) 0.8111(2) 0.0268(11) Uani 1 1 d . . .
H25 H 0.6650 0.2783 0.8089 0.032 Uiso 1 1 calc R . .
C26 C 0.5813(4) 0.4041(5) 0.8473(3) 0.0352(13) Uani 1 1 d . . .
H26A H 0.5121 0.3641 0.8258 0.042 Uiso 1 1 calc R . .
H26B H 0.6070 0.3811 0.8961 0.042 Uiso 1 1 calc R . .
C27 C 0.6330(5) 0.4126(4) 0.7371(2) 0.0315(12) Uani 1 1 d . . .
H27A H 0.5609 0.3830 0.7112 0.038 Uiso 1 1 calc R . .
H27B H 0.6850 0.3855 0.7138 0.038 Uiso 1 1 calc R . .
N1 N 0.9232(3) 0.5645(4) 1.0885(2) 0.0334(10) Uani 1 1 d . . .
N2 N 0.6563(3) 0.5635(4) 1.0833(2) 0.0333(11) Uani 1 1 d . . .
N3 N 0.8954(3) 0.8457(4) 1.0105(2) 0.0325(10) Uani 1 1 d . . .
N4 N 0.6117(4) 0.8444(4) 1.0049(2) 0.0343(11) Uani 1 1 d . . .
N5 N 0.5680(3) 0.5932(4) 0.8982(2) 0.0344(11) Uani 1 1 d . . .
N6 N 0.8402(3) 0.5950(4) 0.9032(2) 0.0371(11) Uani 1 1 d . . .
O1 O 0.9054(4) 0.4814(4) 1.0314(2) 0.0457(11) Uani 1 1 d . . .
O2 O 0.6220(3) 0.4782(4) 1.02614(19) 0.0426(10) Uani 1 1 d . . .
O3 O 0.9431(4) 0.8039(4) 1.0814(2) 0.0541(12) Uani 1 1 d . . .
O4 O 0.6252(4) 0.8022(4) 1.0751(2) 0.0507(12) Uani 1 1 d . . .
O5 O 0.5474(4) 0.7176(4) 0.8849(2) 0.0474(11) Uani 1 1 d . . .
O6 O 0.8497(4) 0.7202(4) 0.8892(2) 0.0495(11) Uani 1 1 d . . .
H2 H 0.597(3) 0.481(3) 0.967(2) 0.000(9) Uiso 1 1 d . . .
H6 H 0.876(3) 0.795(3) 0.926(2) 0.000(9) Uiso 1 1 d . . .
H1 H 0.875(3) 0.480(3) 0.972(2) 0.000(9) Uiso 1 1 d . . .
H5 H 0.558(3) 0.796(3) 0.9226(19) 0.000(9) Uiso 1 1 d . . .
H4 H 0.648(3) 0.715(3) 1.108(2) 0.000(9) Uiso 1 1 d . . .
H3 H 0.955(3) 0.718(3) 1.115(2) 0.000(9) Uiso 1 1 d . . .

loop_
_atom_site_aniso_label
_atom_site_aniso_U_11
_atom_site_aniso_U_22
_atom_site_aniso_U_33
_atom_site_aniso_U_23
_atom_site_aniso_U_13
_atom_site_aniso_U_12
C1 0.028(3) 0.033(3) 0.032(3) 0.005(2) 0.009(2) -0.007(2)
C2 0.042(3) 0.033(3) 0.051(4) -0.011(3) 0.012(3) -0.017(2)
C3 0.050(3) 0.032(3) 0.019(2) -0.013(2) 0.004(2) -0.008(2)
C4 0.050(4) 0.024(3) 0.053(4) -0.003(2) 0.015(3) 0.008(2)
C5 0.031(3) 0.028(3) 0.023(2) 0.006(2) 0.002(2) 0.006(2)
C6 0.027(3) 0.028(3) 0.025(2) -0.002(2) 0.000(2) -0.001(2)
C7 0.027(2) 0.017(2) 0.017(2) 0.0044(17) 0.0041(18) -0.0018(18)
C8 0.035(3) 0.024(3) 0.029(3) -0.003(2) 0.012(2) -0.002(2)
C9 0.045(3) 0.043(3) 0.009(2) 0.000(2) 0.000(2) -0.004(2)
C10 0.028(3) 0.032(3) 0.031(3) 0.004(2) 0.006(2) 0.001(2)
C11 0.042(3) 0.038(3) 0.021(3) 0.001(2) 0.000(2) -0.003(2)
C12 0.052(3) 0.020(2) 0.019(2) -0.0094(19) 0.007(2) 0.000(2)
C13 0.050(3) 0.037(3) 0.019(2) 0.000(2) 0.011(2) 0.000(2)
C14 0.026(2) 0.028(3) 0.029(3) 0.004(2) 0.007(2) 0.001(2)
C15 0.036(3) 0.045(3) 0.026(3) -0.001(2) 0.004(2) -0.002(2)
C16 0.046(3) 0.032(3) 0.015(2) 0.011(2) 0.006(2) 0.004(2)
C17 0.044(3) 0.041(3) 0.022(3) -0.001(2) 0.012(2) -0.003(2)
C18 0.069(4) 0.014(2) 0.035(3) 0.006(2) 0.013(3) 0.000(2)
C19 0.027(3) 0.041(3) 0.026(3) -0.007(2) 0.010(2) 0.000(2)
C20 0.054(4) 0.031(3) 0.039(3) 0.004(2) 0.012(3) 0.016(3)
C21 0.054(3) 0.025(3) 0.017(2) 0.0104(19) 0.009(2) 0.007(2)
C22 0.058(4) 0.026(3) 0.047(3) 0.008(2) 0.020(3) -0.002(3)
C23 0.028(3) 0.035(3) 0.033(3) -0.004(2) 0.010(2) -0.005(2)
C24 0.031(3) 0.037(3) 0.028(3) 0.013(2) 0.000(2) 0.006(2)
C25 0.039(3) 0.015(2) 0.023(2) 0.0031(18) 0.005(2) -0.003(2)
C26 0.033(3) 0.042(3) 0.030(3) 0.013(2) 0.010(2) 0.001(2)
C27 0.046(3) 0.024(3) 0.020(2) -0.0025(19) 0.003(2) 0.004(2)
N1 0.030(2) 0.038(2) 0.034(2) 0.0113(19) 0.0133(19) 0.0002(19)
N2 0.026(2) 0.034(2) 0.039(3) 0.0114(19) 0.0100(19) 0.0050(18)
N3 0.033(2) 0.027(2) 0.036(2) 0.0021(18) 0.0067(19) -0.0008(18)
N4 0.039(3) 0.027(2) 0.039(3) 0.0025(19) 0.015(2) 0.0027(19)
N5 0.030(2) 0.040(3) 0.035(2) -0.006(2) 0.0120(19) -0.0009(19)
N6 0.028(2) 0.044(3) 0.038(3) -0.016(2) 0.0082(19) -0.002(2)
O1 0.057(3) 0.047(2) 0.035(2) -0.0042(18) 0.0170(19) -0.003(2)
O2 0.052(2) 0.043(2) 0.026(2) -0.0059(16) 0.0000(17) 0.0006(18)
O3 0.069(3) 0.043(3) 0.037(2) 0.0062(19) -0.006(2) 0.001(2)
O4 0.084(3) 0.036(2) 0.037(2) 0.0054(18) 0.026(2) 0.006(2)
O5 0.062(3) 0.036(2) 0.042(2) 0.0004(18) 0.012(2) 0.0078(19)
O6 0.072(3) 0.034(2) 0.043(2) -0.0032(19) 0.020(2) -0.010(2)

loop_
_atom_type_symbol
_atom_type_description
_atom_type_scat_dispersion_real
_atom_type_scat_dispersion_imag
_atom_type_scat_source
C C 0.0033 0.0016 'International Tables Vol C Tables 4.2.6.8 and 6.1.1.4'
H H 0.0000 0.0000 'International Tables Vol C Tables 4.2.6.8 and 6.1.1.4'
N N 0.0061 0.0033 'International Tables Vol C Tables 4.2.6.8 and 6.1.1.4'
O O 0.0106 0.0060 'International Tables Vol C Tables 4.2.6.8 and 6.1.1.4'

loop_
_geom_angle_atom_site_label_1
_geom_angle_atom_site_label_2
_geom_angle_atom_site_label_3
_geom_angle
_geom_angle_site_symmetry_1
_geom_angle_site_symmetry_3
_geom_angle_publ_flag
N1 C1 C8 125.0(5) . . ?
N1 C1 C2 118.8(5) . . ?
C8 C1 C2 116.2(4) . . ?
C1 C2 C3 111.8(4) . . ?
C9 C3 C4 109.3(4) . . ?
C9 C3 C2 109.0(5) . . ?
C4 C3 C2 112.3(5) . . ?
C5 C4 C3 111.8(4) . . ?
N2 C5 C6 124.5(5) . . ?
N2 C5 C4 118.6(5) . . ?
C6 C5 C4 116.8(4) . . ?
C5 C6 C7 111.6(4) . . ?
C9 C7 C8 110.6(4) . . ?
C9 C7 C6 110.0(4) . . ?
C8 C7 C6 111.3(4) . . ?
C1 C8 C7 111.3(4) . . ?
C7 C9 C3 110.2(4) . . ?
N3 C10 C17 119.1(5) . . ?
N3 C10 C11 124.5(5) . . ?
C17 C10 C11 116.5(5) . . ?
C10 C11 C12 111.6(4) . . ?
C13 C12 C18 110.6(4) . . ?
C13 C12 C11 113.0(4) . . ?
C18 C12 C11 109.9(4) . . ?
C14 C13 C12 111.2(4) . . ?
N4 C14 C15 118.3(5) . . ?
N4 C14 C13 124.2(5) . . ?
C15 C14 C13 117.4(4) . . ?
C14 C15 C16 111.5(4) . . ?
C18 C16 C17 110.1(4) . . ?
C18 C16 C15 110.0(4) . . ?
C17 C16 C15 112.2(4) . . ?
C10 C17 C16 112.3(4) . . ?
C16 C18 C12 108.9(4) . . ?
N5 C19 C20 125.3(5) . . ?
N5 C19 C26 118.3(5) . . ?
C20 C19 C26 116.3(4) . . ?
C19 C20 C21 111.7(4) . . ?
C27 C21 C20 109.5(4) . . ?
C27 C21 C22 109.4(4) . . ?
C20 C21 C22 112.2(5) . . ?
C23 C22 C21 112.8(4) . . ?
N6 C23 C22 126.1(5) . . ?
N6 C23 C24 117.7(5) . . ?
C22 C23 C24 116.2(4) . . ?
C25 C24 C23 111.4(4) . . ?
C27 C25 C24 110.4(4) . . ?
C27 C25 C26 109.9(4) . . ?
C24 C25 C26 111.6(4) . . ?
C19 C26 C25 111.5(4) . . ?
C25 C27 C21 109.9(4) . . ?
C1 N1 O1 113.5(4) . . ?
C5 N2 O2 113.1(4) . . ?
C10 N3 O3 112.7(4) . . ?
C14 N4 O4 112.4(4) . . ?
C19 N5 O5 111.9(4) . . ?
C23 N6 O6 110.5(5) . . ?

loop_
_geom_bond_atom_site_label_1
_geom_bond_atom_site_label_2
_geom_bond_distance
_geom_bond_site_symmetry_2
_geom_bond_publ_flag
C1 N1 1.278(6) . ?
C1 C8 1.495(7) . ?
C1 C2 1.499(8) . ?
C2 C3 1.529(8) . ?
C3 C9 1.522(8) . ?
C3 C4 1.525(8) . ?
C4 C5 1.510(7) . ?
C5 N2 1.267(6) . ?
C5 C6 1.491(7) . ?
C6 C7 1.533(6) . ?
C7 C9 1.509(6) . ?
C7 C8 1.522(6) . ?
C10 N3 1.267(7) . ?
C10 C17 1.492(7) . ?
C10 C11 1.501(7) . ?
C11 C12 1.525(8) . ?
C12 C13 1.519(8) . ?
C12 C18 1.524(7) . ?
C13 C14 1.509(7) . ?
C14 N4 1.284(7) . ?
C14 C15 1.499(7) . ?
C15 C16 1.531(8) . ?
C16 C18 1.519(7) . ?
C16 C17 1.529(8) . ?
C19 N5 1.283(6) . ?
C19 C20 1.492(7) . ?
C19 C26 1.501(8) . ?
C20 C21 1.524(8) . ?
C21 C27 1.522(7) . ?
C21 C22 1.531(8) . ?
C22 C23 1.486(8) . ?
C23 N6 1.270(6) . ?
C23 C24 1.529(7) . ?
C24 C25 1.520(7) . ?
C25 C27 1.513(6) . ?
C25 C26 1.533(7) . ?
N1 O1 1.444(6) . ?
N2 O2 1.459(6) . ?
N3 O3 1.446(6) . ?
N4 O4 1.447(6) . ?
N5 O5 1.438(6) . ?
N6 O6 1.451(6) . ?

loop_
_geom_torsion_atom_site_label_1
_geom_torsion_atom_site_label_2
_geom_torsion_atom_site_label_3
_geom_torsion_atom_site_label_4
_geom_torsion
_geom_torsion_site_symmetry_1
_geom_torsion_site_symmetry_2
_geom_torsion_site_symmetry_3
_geom_torsion_site_symmetry_4
_geom_torsion_publ_flag
N1 C1 C2 C3 129.0(5) . . . . ?
C8 C1 C2 C3 -48.2(7) . . . . ?
C1 C2 C3 C9 53.4(6) . . . . ?
C1 C2 C3 C4 -67.9(6) . . . . ?
C9 C3 C4 C5 -52.5(6) . . . . ?
C2 C3 C4 C5 68.6(6) . . . . ?
C3 C4 C5 N2 -132.0(5) . . . . ?
C3 C4 C5 C6 46.3(7) . . . . ?
N2 C5 C6 C7 132.3(5) . . . . ?
C4 C5 C6 C7 -45.8(6) . . . . ?
C5 C6 C7 C9 52.6(5) . . . . ?
C5 C6 C7 C8 -70.4(5) . . . . ?
N1 C1 C8 C7 -129.7(5) . . . . ?
C2 C1 C8 C7 47.3(6) . . . . ?
C9 C7 C8 C1 -52.9(5) . . . . ?
C6 C7 C8 C1 69.8(5) . . . . ?
C8 C7 C9 C3 61.3(6) . . . . ?
C6 C7 C9 C3 -62.1(5) . . . . ?
C4 C3 C9 C7 62.0(6) . . . . ?
C2 C3 C9 C7 -61.1(6) . . . . ?
N3 C10 C11 C12 -133.2(5) . . . . ?
C17 C10 C11 C12 46.2(6) . . . . ?
C10 C11 C12 C13 70.1(5) . . . . ?
C10 C11 C12 C18 -53.9(6) . . . . ?
C18 C12 C13 C14 52.4(6) . . . . ?
C11 C12 C13 C14 -71.2(5) . . . . ?
C12 C13 C14 N4 135.5(5) . . . . ?
C12 C13 C14 C15 -44.8(6) . . . . ?
N4 C14 C15 C16 -135.3(5) . . . . ?
C13 C14 C15 C16 45.0(6) . . . . ?
C14 C15 C16 C18 -52.8(6) . . . . ?
C14 C15 C16 C17 70.1(6) . . . . ?
N3 C10 C17 C16 134.0(5) . . . . ?
C11 C10 C17 C16 -45.4(6) . . . . ?
C18 C16 C17 C10 52.4(6) . . . . ?
C15 C16 C17 C10 -70.5(6) . . . . ?
C17 C16 C18 C12 -61.6(6) . . . . ?
C15 C16 C18 C12 62.5(6) . . . . ?
C13 C12 C18 C16 -62.8(6) . . . . ?
C11 C12 C18 C16 62.7(6) . . . . ?
N5 C19 C20 C21 129.6(5) . . . . ?
C26 C19 C20 C21 -47.9(7) . . . . ?
C19 C20 C21 C27 53.9(6) . . . . ?
C19 C20 C21 C22 -67.8(6) . . . . ?
C27 C21 C22 C23 -52.6(6) . . . . ?
C20 C21 C22 C23 69.1(6) . . . . ?
C21 C22 C23 N6 -133.6(5) . . . . ?
C21 C22 C23 C24 45.5(7) . . . . ?
N6 C23 C24 C25 134.0(5) . . . . ?
C22 C23 C24 C25 -45.2(6) . . . . ?
C23 C24 C25 C27 52.5(6) . . . . ?
C23 C24 C25 C26 -70.1(5) . . . . ?
N5 C19 C26 C25 -130.7(5) . . . . ?
C20 C19 C26 C25 47.0(6) . . . . ?
C27 C25 C26 C19 -52.5(6) . . . . ?
C24 C25 C26 C19 70.3(5) . . . . ?
C24 C25 C27 C21 -62.3(6) . . . . ?
C26 C25 C27 C21 61.2(6) . . . . ?
C20 C21 C27 C25 -61.8(6) . . . . ?
C22 C21 C27 C25 61.5(6) . . . . ?
C8 C1 N1 O1 -0.5(7) . . . . ?
C2 C1 N1 O1 -177.4(4) . . . . ?
C6 C5 N2 O2 0.8(7) . . . . ?
C4 C5 N2 O2 178.9(4) . . . . ?
C17 C10 N3 O3 177.9(4) . . . . ?
C11 C10 N3 O3 -2.7(7) . . . . ?
C15 C14 N4 O4 -177.1(4) . . . . ?
C13 C14 N4 O4 2.6(7) . . . . ?
C20 C19 N5 O5 3.5(7) . . . . ?
C26 C19 N5 O5 -179.0(4) . . . . ?
C22 C23 N6 O6 -3.7(7) . . . . ?
C24 C23 N6 O6 177.2(4) . . . . ?
